data_1561603
loop_
_publ_author_name
'Yue, Cheng-Yang'
'Lei, Xiao-Wu'
'Tian, Ya-Wei'
'Xu, Jing'
'Bai, Yi-Qun'
'Wang, Fei'
'Zhou, Peng-Fei'
'Liu, Xiao-Fan'
'Yi, Fei-Yan'

_publ_section_title
;
 Unsaturated Mn complex decorated hybrid thioarsenates: Syntheses, crystal
 structures and physical properties
;
_journal_name_full 'Journal of Solid State Chemistry'
_journal_page_first 183
_journal_page_last 192
_journal_paper_doi 10.1016/j.jssc.2016.01.003
_journal_volume 235
_journal_year 2016
_chemical_formula_sum 'C12 H40 As2 Mn3 N8 S8'
_chemical_formula_weight 867.66
_space_group_IT_number 2
_space_group_name_Hall '-P 1'
_space_group_name_H-M_alt 'P -1'
_symmetry_cell_setting triclinic
_symmetry_space_group_name_H-M 'P -1'
_atom_sites_solution_hydrogens geom
_atom_sites_solution_primary direct
_atom_sites_solution_secondary difmap
_cell_angle_alpha 86.6880(10)
_cell_angle_beta 87.0220(10)
_cell_angle_gamma 87.1870(10)
_cell_formula_units_Z 1
_cell_length_a 6.9653(5)
_cell_length_b 10.4907(8)
_cell_length_c 10.9343(8)
_cell_measurement_temperature 296(2)
_cell_volume 795.72(10)
_computing_cell_refinement 'APEX2 Software Suite (Bruker,2005)'
_computing_data_collection 'APEX2 Software Suite (Bruker,2005)'
_computing_data_reduction 'APEX2 Software Suite (Bruker,2005)'
_computing_structure_refinement 'SHELXL-97 (Sheldrick, 1997)'
_computing_structure_solution 'SHELXS-97 (Sheldrick, 1990)'
_diffrn_ambient_temperature 296(2)
_diffrn_measured_fraction_theta_full 0.969
_diffrn_measured_fraction_theta_max 0.969
_diffrn_measurement_device_type 'Bruker SMART CCD area detector'
_diffrn_measurement_method 'phi and omega scans'
_diffrn_radiation_monochromator graphite
_diffrn_radiation_source 'fine-focus sealed tube'
_diffrn_radiation_type MoK\a
_diffrn_radiation_wavelength 0.71073
_diffrn_reflns_av_R_equivalents 0.0318
_diffrn_reflns_av_sigmaI/netI 0.0377
_diffrn_reflns_limit_h_max 9
_diffrn_reflns_limit_h_min -8
_diffrn_reflns_limit_k_max 13
_diffrn_reflns_limit_k_min -13
_diffrn_reflns_limit_l_max 14
_diffrn_reflns_limit_l_min -14
_diffrn_reflns_number 9247
_diffrn_reflns_theta_full 27.62
_diffrn_reflns_theta_max 27.62
_diffrn_reflns_theta_min 1.87
_exptl_absorpt_coefficient_mu 3.780
_exptl_absorpt_correction_T_max 0.8635
_exptl_absorpt_correction_T_min 0.7519
_exptl_absorpt_correction_type multi-scan
_exptl_absorpt_process_details 'SADABS; Bruker, 2000'
_exptl_crystal_colour yellow
_exptl_crystal_density_diffrn 1.811
_exptl_crystal_density_method 'not measured'
_exptl_crystal_description block
_exptl_crystal_F_000 437
_exptl_crystal_size_max 0.08
_exptl_crystal_size_mid 0.06
_exptl_crystal_size_min 0.04
_refine_diff_density_max 0.857
_refine_diff_density_min -0.461
_refine_diff_density_rms 0.076
_refine_ls_extinction_coef 0
_refine_ls_extinction_method SHELXL
_refine_ls_goodness_of_fit_ref 1.019
_refine_ls_hydrogen_treatment mixed
_refine_ls_matrix_type full
_refine_ls_number_parameters 151
_refine_ls_number_reflns 3582
_refine_ls_number_restraints 0
_refine_ls_restrained_S_all 1.019
_refine_ls_R_factor_all 0.0347
_refine_ls_R_factor_gt 0.0268
_refine_ls_shift/su_max 0.000
_refine_ls_shift/su_mean 0.000
_refine_ls_structure_factor_coef Fsqd
_refine_ls_weighting_details 'calc w=1/[\s^2^(Fo^2^)+(0.0249P)^2^+0.4623P] where P=(Fo^2^+2Fc^2^)/3'
_refine_ls_weighting_scheme calc
_refine_ls_wR_factor_gt 0.0635
_refine_ls_wR_factor_ref 0.0667
_reflns_number_gt 3093
_reflns_number_total 3582
_reflns_threshold_expression >2sigma(I)
_cod_data_source_file JSSC-2016-235-183.CIF
_cod_data_source_block C12N8H40Mn3As2S8
_cod_original_sg_symbol_H-M P-1
_cod_database_code 1561603

loop_
_symmetry_equiv_pos_as_xyz
'x, y, z'
'-x, -y, -z'

loop_
_atom_site_label
_atom_site_type_symbol
_atom_site_fract_x
_atom_site_fract_y
_atom_site_fract_z
_atom_site_U_iso_or_equiv
_atom_site_adp_type
_atom_site_occupancy
_atom_site_symmetry_multiplicity
_atom_site_calc_flag
_atom_site_refinement_flags
_atom_site_disorder_assembly
_atom_site_disorder_group
As1 As 0.24834(3) -0.12605(2) 0.70548(2) 0.02416(8) Uani 1 1 d . . .
Mn1 Mn 0.19369(6) 0.09032(4) 0.40020(4) 0.03004(10) Uani 1 1 d . . .
Mn2 Mn 0.5000 0.0000 1.0000 0.04405(17) Uani 1 2 d S . .
S4 S 0.20249(9) -0.13314(6) 0.51033(6) 0.02770(14) Uani 1 1 d . . .
S3 S 0.50477(8) -0.02743(6) 0.74386(6) 0.02854(14) Uani 1 1 d . . .
S2 S 0.00218(8) -0.00954(7) 0.77248(6) 0.03073(15) Uani 1 1 d . . .
S1 S 0.25921(11) -0.31570(7) 0.78601(7) 0.04088(17) Uani 1 1 d . . .
N4 N 0.6520(3) 0.1801(2) 0.9448(2) 0.0390(5) Uani 1 1 d . . .
H4A H 0.7088 0.2081 1.0097 0.047 Uiso 1 1 calc R . .
H4B H 0.7435 0.1648 0.8856 0.047 Uiso 1 1 calc R . .
N2 N 0.2801(3) 0.2029(2) 0.5542(2) 0.0380(5) Uani 1 1 d . . .
H2C H 0.1871 0.2009 0.6145 0.046 Uiso 1 1 calc R . .
H2D H 0.3885 0.1666 0.5848 0.046 Uiso 1 1 calc R . .
N1 N 0.2036(3) 0.2911(2) 0.3175(2) 0.0334(5) Uani 1 1 d . . .
H1B H 0.3116 0.2985 0.2693 0.040 Uiso 1 1 calc R . .
H1C H 0.1024 0.3073 0.2701 0.040 Uiso 1 1 calc R . .
N3 N 0.7444(3) -0.1395(2) 1.0186(2) 0.0314(5) Uani 1 1 d . . .
H3D H 0.8284 -0.1294 0.9538 0.038 Uiso 1 1 calc R . .
H3E H 0.8057 -0.1265 1.0870 0.038 Uiso 1 1 calc R . .
C6 C 0.5105(5) 0.2766(3) 0.8999(3) 0.0498(8) Uani 1 1 d . . .
H6A H 0.4873 0.2630 0.8150 0.060 Uiso 1 1 calc . . .
H6B H 0.5609 0.3608 0.9032 0.060 Uiso 1 1 calc . . .
C2 C 0.3129(6) 0.3365(3) 0.5136(3) 0.0604(10) Uani 1 1 d . . .
H2A H 0.2838 0.3898 0.5824 0.073 Uiso 1 1 calc R . .
H2B H 0.4483 0.3438 0.4898 0.073 Uiso 1 1 calc R . .
C4 C 0.6740(5) -0.2706(3) 1.0253(3) 0.0497(8) Uani 1 1 d . . .
H4 H 0.6468 -0.2906 0.9417 0.060 Uiso 1 1 calc . . .
C1 C 0.1993(5) 0.3856(3) 0.4113(3) 0.0518(8) Uani 1 1 d . . .
H1A H 0.0659 0.3904 0.4445 0.062 Uiso 1 1 calc R . .
C5 C 0.8285(6) -0.3686(4) 1.0697(5) 0.0888(16) Uani 1 1 d . . .
H5A H 0.7799 -0.4527 1.0714 0.133 Uiso 1 1 calc R . .
H5B H 0.8621 -0.3501 1.1507 0.133 Uiso 1 1 calc R . .
H5C H 0.9405 -0.3643 1.0149 0.133 Uiso 1 1 calc R . .
C3 C 0.2398(5) 0.5179(3) 0.3640(4) 0.0567(9) Uani 1 1 d . . .
H3A H 0.1561 0.5432 0.2991 0.085 Uiso 1 1 calc R . .
H3B H 0.3713 0.5205 0.3333 0.085 Uiso 1 1 calc R . .
H3C H 0.2183 0.5752 0.4291 0.085 Uiso 1 1 calc R . .

loop_
_atom_site_aniso_label
_atom_site_aniso_U_11
_atom_site_aniso_U_22
_atom_site_aniso_U_33
_atom_site_aniso_U_23
_atom_site_aniso_U_13
_atom_site_aniso_U_12
As1 0.01770(12) 0.03087(15) 0.02388(13) 0.00067(10) -0.00159(9) -0.00292(9)
Mn1 0.0304(2) 0.0300(2) 0.0307(2) -0.00233(16) -0.00715(16) -0.00505(16)
Mn2 0.0273(3) 0.0297(3) 0.0736(5) 0.0105(3) -0.0041(3) -0.0005(2)
S4 0.0293(3) 0.0301(3) 0.0241(3) -0.0031(2) -0.0022(2) -0.0024(2)
S3 0.0178(3) 0.0401(4) 0.0283(3) -0.0037(3) -0.0009(2) -0.0058(2)
S2 0.0189(3) 0.0453(4) 0.0288(3) -0.0102(3) 0.0011(2) -0.0025(3)
S1 0.0435(4) 0.0354(4) 0.0439(4) 0.0094(3) -0.0110(3) -0.0076(3)
N4 0.0340(12) 0.0440(14) 0.0392(13) -0.0020(11) 0.0024(10) -0.0105(10)
N2 0.0405(13) 0.0416(14) 0.0330(12) -0.0041(10) -0.0069(10) -0.0054(11)
N1 0.0357(12) 0.0332(12) 0.0320(12) -0.0030(9) -0.0025(9) -0.0055(10)
N3 0.0292(11) 0.0346(12) 0.0298(11) 0.0016(9) -0.0011(9) 0.0003(9)
C6 0.057(2) 0.0350(16) 0.056(2) 0.0100(14) 0.0007(16) -0.0108(14)
C2 0.085(3) 0.0418(19) 0.058(2) -0.0135(16) -0.027(2) -0.0062(18)
C4 0.0539(19) 0.0341(16) 0.059(2) 0.0017(14) 0.0098(16) 0.0012(14)
C1 0.071(2) 0.0366(17) 0.0485(19) -0.0066(14) -0.0029(17) -0.0057(16)
C5 0.079(3) 0.050(2) 0.127(4) 0.030(2) 0.025(3) 0.026(2)
C3 0.060(2) 0.0359(17) 0.074(2) -0.0022(16) -0.0015(18) -0.0059(15)

loop_
_atom_type_symbol
_atom_type_description
_atom_type_scat_dispersion_real
_atom_type_scat_dispersion_imag
_atom_type_scat_source
C C 0.0033 0.0016 'International Tables Vol C Tables 4.2.6.8 and 6.1.1.4'
H H 0.0000 0.0000 'International Tables Vol C Tables 4.2.6.8 and 6.1.1.4'
As As 0.0499 2.0058 'International Tables Vol C Tables 4.2.6.8 and 6.1.1.4'
Mn Mn 0.3368 0.7283 'International Tables Vol C Tables 4.2.6.8 and 6.1.1.4'
N N 0.0061 0.0033 'International Tables Vol C Tables 4.2.6.8 and 6.1.1.4'
S S 0.1246 0.1234 'International Tables Vol C Tables 4.2.6.8 and 6.1.1.4'

loop_
_geom_angle_atom_site_label_1
_geom_angle_atom_site_label_2
_geom_angle_atom_site_label_3
_geom_angle
_geom_angle_site_symmetry_1
_geom_angle_site_symmetry_3
S1 As1 S2 113.43(3) . .
S1 As1 S3 110.67(3) . .
S2 As1 S3 106.75(3) . .
S1 As1 S4 108.94(3) . .
S2 As1 S4 103.35(3) . .
S3 As1 S4 113.58(3) . .
N2 Mn1 N1 76.27(8) . .
N2 Mn1 S4 98.72(6) . .
N1 Mn1 S4 174.67(6) . .
N2 Mn1 S2 161.61(7) . 2_556
N1 Mn1 S2 94.37(6) . 2_556
S4 Mn1 S2 90.95(2) . 2_556
N2 Mn1 S3 110.87(7) . 2_656
N1 Mn1 S3 88.72(6) . 2_656
S4 Mn1 S3 91.45(2) . 2_656
S2 Mn1 S3 84.30(2) 2_556 2_656
N3 Mn2 N3 180.0 2_657 .
N3 Mn2 N4 78.66(8) 2_657 .
N3 Mn2 N4 101.34(8) . .
N3 Mn2 N4 101.34(8) 2_657 2_657
N3 Mn2 N4 78.66(8) . 2_657
N4 Mn2 N4 180.0 . 2_657
N3 Mn2 S3 91.22(6) 2_657 2_657
N3 Mn2 S3 88.78(6) . 2_657
N4 Mn2 S3 96.48(6) . 2_657
N4 Mn2 S3 83.52(6) 2_657 2_657
N3 Mn2 S3 88.78(6) 2_657 .
N3 Mn2 S3 91.22(6) . .
N4 Mn2 S3 83.52(6) . .
N4 Mn2 S3 96.48(6) 2_657 .
S3 Mn2 S3 180.000(1) 2_657 .
As1 S4 Mn1 112.23(3) . .
As1 S3 Mn1 112.99(3) . 2_656
As1 S3 Mn2 107.66(2) . .
Mn1 S3 Mn2 126.70(2) 2_656 .
As1 S2 Mn1 88.54(2) . 2_556
C6 N4 Mn2 108.49(17) . .
C6 N4 H4A 110.0 . .
Mn2 N4 H4A 110.0 . .
C6 N4 H4B 110.0 . .
Mn2 N4 H4B 110.0 . .
H4A N4 H4B 108.4 . .
C2 N2 Mn1 111.63(18) . .
C2 N2 H2C 109.3 . .
Mn1 N2 H2C 109.3 . .
C2 N2 H2D 109.3 . .
Mn1 N2 H2D 109.3 . .
H2C N2 H2D 108.0 . .
C1 N1 Mn1 112.03(18) . .
C1 N1 H1B 109.2 . .
Mn1 N1 H1B 109.2 . .
C1 N1 H1C 109.2 . .
Mn1 N1 H1C 109.2 . .
H1B N1 H1C 107.9 . .
C4 N3 Mn2 109.62(17) . .
C4 N3 H3D 109.7 . .
Mn2 N3 H3D 109.7 . .
C4 N3 H3E 109.7 . .
Mn2 N3 H3E 109.7 . .
H3D N3 H3E 108.2 . .
N4 C6 C4 111.0(3) . 2_657
N4 C6 H6A 109.4 . .
C4 C6 H6A 109.4 2_657 .
N4 C6 H6B 109.4 . .
C4 C6 H6B 109.4 2_657 .
H6A C6 H6B 108.0 . .
C1 C2 N2 114.5(3) . .
C1 C2 H2A 108.6 . .
N2 C2 H2A 108.6 . .
C1 C2 H2B 108.6 . .
N2 C2 H2B 108.6 . .
H2A C2 H2B 107.6 . .
N3 C4 C6 110.6(2) . 2_657
N3 C4 C5 111.3(3) . .
C6 C4 C5 113.2(3) 2_657 .
N3 C4 H4 107.1 . .
C6 C4 H4 107.1 2_657 .
C5 C4 H4 107.1 . .
C2 C1 N1 109.9(3) . .
C2 C1 C3 115.2(3) . .
N1 C1 C3 114.8(3) . .
C2 C1 H1A 105.3 . .
N1 C1 H1A 105.3 . .
C3 C1 H1A 105.3 . .
C4 C5 H5A 109.5 . .
C4 C5 H5B 109.5 . .
H5A C5 H5B 109.5 . .
C4 C5 H5C 109.5 . .
H5A C5 H5C 109.5 . .
H5B C5 H5C 109.5 . .
C1 C3 H3A 109.5 . .
C1 C3 H3B 109.5 . .
H3A C3 H3B 109.5 . .
C1 C3 H3C 109.5 . .
H3A C3 H3C 109.5 . .
H3B C3 H3C 109.5 . .

loop_
_geom_bond_atom_site_label_1
_geom_bond_atom_site_label_2
_geom_bond_distance
_geom_bond_site_symmetry_2
As1 S1 2.1281(8) .
As1 S2 2.1766(7) .
As1 S3 2.1786(6) .
As1 S4 2.1800(7) .
Mn1 N2 2.235(2) .
Mn1 N1 2.247(2) .
Mn1 S4 2.5723(8) .
Mn1 S2 2.5904(7) 2_556
Mn1 S3 2.6398(7) 2_656
Mn2 N3 2.199(2) 2_657
Mn2 N3 2.199(2) .
Mn2 N4 2.248(2) .
Mn2 N4 2.248(2) 2_657
Mn2 S3 2.8302(6) 2_657
Mn2 S3 2.8302(7) .
S3 Mn1 2.6398(7) 2_656
S2 Mn1 2.5904(7) 2_556
N4 C6 1.460(4) .
N4 H4A 0.9000 .
N4 H4B 0.9000 .
N2 C2 1.471(4) .
N2 H2C 0.9000 .
N2 H2D 0.9000 .
N1 C1 1.465(4) .
N1 H1B 0.9000 .
N1 H1C 0.9000 .
N3 C4 1.479(4) .
N3 H3D 0.9000 .
N3 H3E 0.9000 .
C6 C4 1.489(5) 2_657
C6 H6A 0.9700 .
C6 H6B 0.9700 .
C2 C1 1.458(5) .
C2 H2A 0.9700 .
C2 H2B 0.9700 .
C4 C6 1.489(5) 2_657
C4 C5 1.529(5) .
C4 H4 0.9800 .
C1 C3 1.488(4) .
C1 H1A 0.9800 .
C5 H5A 0.9600 .
C5 H5B 0.9600 .
C5 H5C 0.9600 .
C3 H3A 0.9600 .
C3 H3B 0.9600 .
C3 H3C 0.9600 .

loop_
_geom_hbond_atom_site_label_D
_geom_hbond_atom_site_label_H
_geom_hbond_atom_site_label_A
_geom_hbond_distance_DH
_geom_hbond_distance_HA
_geom_hbond_distance_DA
_geom_hbond_angle_DHA
_geom_hbond_site_symmetry_A
N4 H4A S1 0.90 2.58 3.439(3) 158.6 2_657
N4 H4B S2 0.90 2.80 3.597(3) 148.6 1_655
N2 H2C S2 0.90 3.02 3.706(2) 134.4 .
N2 H2D S3 0.90 2.72 3.460(2) 140.2 .
N2 H2D S4 0.90 2.99 3.682(3) 134.7 2_656
N1 H1B S1 0.90 3.03 3.869(2) 155.7 2_656
N3 H3D S2 0.90 2.57 3.412(2) 156.6 1_655
N3 H3E S2 0.90 2.62 3.447(2) 153.8 2_657

loop_
_geom_torsion_atom_site_label_1
_geom_torsion_atom_site_label_2
_geom_torsion_atom_site_label_3
_geom_torsion_atom_site_label_4
_geom_torsion
_geom_torsion_site_symmetry_1
_geom_torsion_site_symmetry_2
_geom_torsion_site_symmetry_3
_geom_torsion_site_symmetry_4
S1 As1 S4 Mn1 -178.76(3) . . . .
S2 As1 S4 Mn1 60.34(3) . . . .
S3 As1 S4 Mn1 -54.92(4) . . . .
N2 Mn1 S4 As1 7.46(7) . . . .
N1 Mn1 S4 As1 27.2(7) . . . .
S2 Mn1 S4 As1 -156.84(3) 2_556 . . .
S3 Mn1 S4 As1 118.84(3) 2_656 . . .
S1 As1 S3 Mn1 79.42(4) . . . 2_656
S2 As1 S3 Mn1 -156.71(3) . . . 2_656
S4 As1 S3 Mn1 -43.48(4) . . . 2_656
S1 As1 S3 Mn2 -65.31(3) . . . .
S2 As1 S3 Mn2 58.56(3) . . . .
S4 As1 S3 Mn2 171.79(2) . . . .
N3 Mn2 S3 As1 -69.86(6) 2_657 . . .
N3 Mn2 S3 As1 110.14(6) . . . .
N4 Mn2 S3 As1 -148.58(7) . . . .
N4 Mn2 S3 As1 31.42(7) 2_657 . . .
S3 Mn2 S3 As1 77(100) 2_657 . . .
N3 Mn2 S3 Mn1 151.67(6) 2_657 . . 2_656
N3 Mn2 S3 Mn1 -28.33(6) . . . 2_656
N4 Mn2 S3 Mn1 72.95(7) . . . 2_656
N4 Mn2 S3 Mn1 -107.05(7) 2_657 . . 2_656
S3 Mn2 S3 Mn1 -61(100) 2_657 . . 2_656
S1 As1 S2 Mn1 -88.88(3) . . . 2_556
S3 As1 S2 Mn1 148.97(2) . . . 2_556
S4 As1 S2 Mn1 28.92(3) . . . 2_556
N3 Mn2 N4 C6 -13.5(2) 2_657 . . .
N3 Mn2 N4 C6 166.5(2) . . . .
N4 Mn2 N4 C6 150(100) 2_657 . . .
S3 Mn2 N4 C6 -103.48(19) 2_657 . . .
S3 Mn2 N4 C6 76.52(19) . . . .
N1 Mn1 N2 C2 -5.6(2) . . . .
S4 Mn1 N2 C2 172.5(2) . . . .
S2 Mn1 N2 C2 -66.5(3) 2_556 . . .
S3 Mn1 N2 C2 77.6(2) 2_656 . . .
N2 Mn1 N1 C1 -17.6(2) . . . .
S4 Mn1 N1 C1 -37.6(8) . . . .
S2 Mn1 N1 C1 146.4(2) 2_556 . . .
S3 Mn1 N1 C1 -129.4(2) 2_656 . . .
N3 Mn2 N3 C4 -74(100) 2_657 . . .
N4 Mn2 N3 C4 -166.35(18) . . . .
N4 Mn2 N3 C4 13.65(18) 2_657 . . .
S3 Mn2 N3 C4 97.29(18) 2_657 . . .
S3 Mn2 N3 C4 -82.71(18) . . . .
Mn2 N4 C6 C4 39.1(3) . . . 2_657
Mn1 N2 C2 C1 29.1(4) . . . .
Mn2 N3 C4 C6 -39.1(3) . . . 2_657
Mn2 N3 C4 C5 -165.9(3) . . . .
N2 C2 C1 N1 -44.7(4) . . . .
N2 C2 C1 C3 -176.3(3) . . . .
Mn1 N1 C1 C2 38.0(3) . . . .
Mn1 N1 C1 C3 169.8(2) . . . .
